data_2241994
loop_
_publ_author_name
'Kim, Yun Young'
'Tanski, Joseph M.'

_publ_section_title
;
 Crystal structure of a rare trigonal bipyramidal titanium(IV)
 coordination complex:
 trichlorido(3,3'-di-<i>tert</i>-butyl-2'-hydroxy-5,5',6,6'-tetramethyl-1,1'-biphenyl-2-olato-\k<i>O</i>^2^)(tetrahydrofuran-\k<i>O</i>)titanium(IV)
;
_journal_coeditor_code RZ5202
_journal_issue 1
_journal_name_full 'Acta Crystallographica Section E'
_journal_page_first 88
_journal_page_last 91
_journal_paper_doi 10.1107/S2056989016020156
_journal_volume 73
_journal_year 2017
_chemical_formula_iupac '[Ti Cl3 (C24 H33 O2)(C4 H8 O)]'
_chemical_formula_moiety 'C28 H41 Cl3 O3 Ti'
_chemical_formula_sum 'C28 H41 Cl3 O3 Ti'
_chemical_formula_weight 579.86
_chemical_name_systematic
;
trichloro(3,3'-di-<i>t</i>-butyl-2'-hydroxy-5,5',6,6'-tetramethyl-1,1'-\
biphenyl-2-ol)(tetrahydrofuran)titanium(IV)
;
_space_group_crystal_system monoclinic
_space_group_IT_number 4
_space_group_name_Hall 'P 2yb'
_space_group_name_H-M_alt 'P 1 21 1'
_symmetry_space_group_name_Hall 'P 2yb'
_symmetry_space_group_name_H-M 'P 1 21 1'
_atom_sites_solution_hydrogens mixed
_cell_angle_alpha 90
_cell_angle_beta 95.164(7)
_cell_angle_gamma 90
_cell_formula_units_Z 4
_cell_length_a 10.289(4)
_cell_length_b 7.141(3)
_cell_length_c 40.330(16)
_cell_measurement_reflns_used 9897
_cell_measurement_temperature 125.(2)
_cell_measurement_theta_max 28.8923
_cell_measurement_theta_min 2.3111
_cell_volume 2951(2)
_computing_cell_refinement
;
SAINT (Bruker, 2013)
;
_computing_data_collection
;
APEX2 (Bruker, 2013)
;
_computing_data_reduction
;
SAINT (Bruker, 2013)
;
_computing_molecular_graphics
;
SHELXTL2014 (Sheldrick, 2008)
;
_computing_publication_material
;
SHELXTL2014 (Sheldrick, 2008), <i>OLEX2</i> (Dolomanov <i>et al.</i>,
2009) and
Mercury (Macrae <i>et al.</i>,  2008)
;
_computing_structure_refinement
;
<i>SHELXL2014/6</i> (Sheldrick, 2015<i>b</i>)
;
_computing_structure_solution
;
SHELXT2014 (Sheldrick, 2015<i>a</i>)
;
_diffrn_ambient_temperature 125(2)
_diffrn_detector_area_resol_mean 8.3333
_diffrn_measured_fraction_theta_full 0.993
_diffrn_measured_fraction_theta_max 0.993
_diffrn_measurement_device_type 'Bruker APEXII CCD'
_diffrn_measurement_method '\f and \w scans'
_diffrn_radiation_monochromator graphite
_diffrn_radiation_source 'fine-focus sealed tube'
_diffrn_radiation_type MoK\a
_diffrn_radiation_wavelength 0.71073
_diffrn_reflns_av_R_equivalents 0.1562
_diffrn_reflns_limit_h_max 14
_diffrn_reflns_limit_h_min -14
_diffrn_reflns_limit_k_max 10
_diffrn_reflns_limit_k_min -10
_diffrn_reflns_limit_l_max 57
_diffrn_reflns_limit_l_min -57
_diffrn_reflns_number 76791
_diffrn_reflns_theta_full 30.59
_diffrn_reflns_theta_max 30.59
_diffrn_reflns_theta_min 1.52
_exptl_absorpt_coefficient_mu 0.588
_exptl_absorpt_correction_T_max 0.99
_exptl_absorpt_correction_T_min 0.81
_exptl_absorpt_correction_type multi-scan
_exptl_absorpt_process_details
;
(SADABS; Bruker, 2013)
;
_exptl_crystal_colour red
_exptl_crystal_density_diffrn 1.305
_exptl_crystal_density_method 'not measured'
_exptl_crystal_description plate
_exptl_crystal_F_000 1224
_exptl_crystal_size_max 0.310
_exptl_crystal_size_mid 0.110
_exptl_crystal_size_min 0.010
_refine_diff_density_max 0.562
_refine_diff_density_min -0.553
_refine_ls_abs_structure_details
;
Flack <i>x</i> determined using 3136 quotients
[(<i>I</i>^+^)-(<i>I</i>^-^)]/[(<i>I</i>^+^)+(<i>I</i>^-^)]
(Parsons <i>et al.</i>, 2013)
;
_refine_ls_abs_structure_Flack 0.03(2)
_refine_ls_extinction_method none
_refine_ls_goodness_of_fit_ref 1.001
_refine_ls_hydrogen_treatment mixed
_refine_ls_matrix_type full
_refine_ls_number_parameters 653
_refine_ls_number_reflns 17956
_refine_ls_number_restraints 3
_refine_ls_restrained_S_all 1.001
_refine_ls_R_factor_all 0.1518
_refine_ls_R_factor_gt 0.0643
_refine_ls_shift/su_max 0.001
_refine_ls_shift/su_mean 0.000
_refine_ls_structure_factor_coef Fsqd
_refine_ls_weighting_details 'w=1/[\s^2^(Fo^2^)+(0.0370P)^2^] where P=(Fo^2^+2Fc^2^)/3'
_refine_ls_weighting_scheme calc
_refine_ls_wR_factor_gt 0.0988
_refine_ls_wR_factor_ref 0.1235
_reflns_number_gt 10069
_reflns_number_total 17956
_reflns_threshold_expression 'I > 2\s(I)'
_cod_data_source_file rz5202sup1.cif
_cod_data_source_block I
_cod_original_cell_volume 2951.(2)
_cod_database_code 2241994

loop_
_space_group_symop_operation_xyz
'x, y, z'
'-x, y+1/2, -z'

loop_
_atom_site_type_symbol
_atom_site_label
_atom_site_fract_x
_atom_site_fract_y
_atom_site_fract_z
_atom_site_U_iso_or_equiv
_atom_site_adp_type
_atom_site_calc_flag
_atom_site_occupancy
_atom_site_disorder_assembly
_atom_site_disorder_group
Ti Ti1 0.15076(9) 0.06244(13) 0.90044(2) 0.0147(2) Uani d 1.0 . .
Ti Ti2 0.60744(10) 0.57807(14) 0.62786(3) 0.0200(2) Uani d 1.0 . .
Cl Cl11 -0.04160(13) -0.0389(2) 0.91666(3) 0.0259(3) Uani d 1.0 . .
Cl Cl12 0.16052(14) -0.17155(19) 0.86255(4) 0.0226(3) Uani d 1.0 . .
Cl Cl13 0.32527(13) -0.0434(2) 0.93240(3) 0.0239(3) Uani d 1.0 . .
Cl Cl21 0.53928(16) 0.4972(2) 0.57555(4) 0.0317(4) Uani d 1.0 . .
Cl Cl22 0.49421(15) 0.3477(2) 0.65118(4) 0.0270(4) Uani d 1.0 . .
Cl Cl23 0.80166(14) 0.4650(2) 0.65011(4) 0.0320(4) Uani d 1.0 . .
O O11 0.1354(3) 0.2425(5) 0.87027(9) 0.0136(8) Uani d 1.0 . .
O O12 0.3958(4) 0.5492(6) 0.89644(9) 0.0224(9) Uani d 1.0 . .
H H1 0.339(4) 0.579(9) 0.8809(10) 0.027 Uiso d 1.0 . .
O O21 0.5361(4) 0.7615(5) 0.64884(9) 0.0185(9) Uani d 1.0 . .
O O22 0.3647(4) 1.0640(6) 0.59083(9) 0.0219(9) Uani d 1.0 . .
H H2 0.381(5) 1.110(8) 0.6098(8) 0.026 Uiso d 1.0 . .
O O23 0.7241(4) 0.7845(5) 0.60685(10) 0.0247(10) Uani d 1.0 . .
C C11 0.4538(5) 0.8656(7) 0.66688(13) 0.0173(12) Uani d 1.0 . .
C C12 0.5005(5) 0.9402(8) 0.69815(13) 0.0204(13) Uani d 1.0 . .
C C13 0.6393(6) 0.9084(9) 0.71423(15) 0.0294(15) Uani d 1.0 . .
C C14 0.7450(5) 0.9710(10) 0.69140(15) 0.0313(15) Uani d 1.0 . .
H H14A 0.8313 0.9642 0.7038 0.047 Uiso calc 1.0 . .
H H14B 0.7277 1.1001 0.684 0.047 Uiso calc 1.0 . .
H H14C 0.7428 0.8883 0.672 0.047 Uiso calc 1.0 . .
C C15 0.6658(7) 1.0211(13) 0.74656(16) 0.061(3) Uani d 1.0 . .
H H15A 0.7582 1.0101 0.7546 0.091 Uiso calc 1.0 . .
H H15B 0.6119 0.972 0.7634 0.091 Uiso calc 1.0 . .
H H15C 0.6442 1.153 0.7423 0.091 Uiso calc 1.0 . .
C C16 0.6578(6) 0.6995(11) 0.72326(17) 0.0438(19) Uani d 1.0 . .
H H16A 0.7472 0.6787 0.7331 0.066 Uiso calc 1.0 . .
H H16B 0.642 0.6233 0.7031 0.066 Uiso calc 1.0 . .
H H16C 0.5961 0.6638 0.7393 0.066 Uiso calc 1.0 . .
C C17 0.4077(5) 1.0378(8) 0.71449(13) 0.0213(13) Uani d 1.0 . .
H H17A 0.435 1.0898 0.7357 0.026 Uiso calc 1.0 . .
C C18 0.2776(5) 1.0652(8) 0.70211(13) 0.0197(12) Uani d 1.0 . .
C C19 0.1860(6) 1.1667(8) 0.72264(15) 0.0300(15) Uani d 1.0 . .
H H19A 0.1504 1.2764 0.7104 0.045 Uiso calc 1.0 . .
H H19B 0.2332 1.2072 0.7436 0.045 Uiso calc 1.0 . .
H H19C 0.1146 1.083 0.7274 0.045 Uiso calc 1.0 . .
C C21 0.1589(5) 0.3449(7) 0.84236(12) 0.0132(11) Uani d 1.0 . .
C C22 0.0537(5) 0.4116(7) 0.82072(13) 0.0143(12) Uani d 1.0 . .
C C23 -0.0905(5) 0.3701(8) 0.82497(14) 0.0239(14) Uani d 1.0 . .
C C24 -0.1298(6) 0.4392(9) 0.85904(14) 0.0298(15) Uani d 1.0 . .
H H24A -0.0841 0.3647 0.8769 0.045 Uiso calc 1.0 . .
H H24B -0.2242 0.4252 0.8598 0.045 Uiso calc 1.0 . .
H H24C -0.1058 0.5713 0.862 0.045 Uiso calc 1.0 . .
C C25 -0.1147(6) 0.1584(8) 0.82152(16) 0.0319(16) Uani d 1.0 . .
H H25A -0.0637 0.0925 0.8396 0.048 Uiso calc 1.0 . .
H H25B -0.0883 0.1154 0.8001 0.048 Uiso calc 1.0 . .
H H25C -0.2077 0.1324 0.8227 0.048 Uiso calc 1.0 . .
C C26 -0.1797(5) 0.4689(11) 0.79820(15) 0.0386(17) Uani d 1.0 . .
H H26A -0.1676 0.6047 0.8003 0.058 Uiso calc 1.0 . .
H H26B -0.2708 0.4374 0.801 0.058 Uiso calc 1.0 . .
H H26C -0.158 0.4282 0.7762 0.058 Uiso calc 1.0 . .
C C27 0.0896(6) 0.5126(7) 0.79334(13) 0.0194(13) Uani d 1.0 . .
H H27A 0.0218 0.5622 0.7783 0.023 Uiso calc 1.0 . .
C C28 0.2184(5) 0.5457(8) 0.78653(12) 0.0173(12) Uani d 1.0 . .
C C29 0.2458(6) 0.6567(8) 0.75601(14) 0.0279(15) Uani d 1.0 . .
H H29A 0.303 0.584 0.7427 0.042 Uiso calc 1.0 . .
H H29B 0.2887 0.7748 0.7629 0.042 Uiso calc 1.0 . .
H H29C 0.1635 0.6831 0.7427 0.042 Uiso calc 1.0 . .
C C110 0.2357(5) 0.9910(7) 0.67039(13) 0.0174(12) Uani d 1.0 . .
C C111 0.0941(5) 1.0074(8) 0.65711(14) 0.0248(14) Uani d 1.0 . .
H H11A 0.0606 1.1304 0.6629 0.037 Uiso calc 1.0 . .
H H11B 0.0433 0.9091 0.6669 0.037 Uiso calc 1.0 . .
H H11C 0.0866 0.9934 0.6328 0.037 Uiso calc 1.0 . .
C C112 0.3253(5) 0.8912(7) 0.65281(13) 0.0164(12) Uani d 1.0 . .
C C113 0.2798(5) 0.8024(7) 0.61991(13) 0.0146(12) Uani d 1.0 . .
C C114 0.3005(5) 0.8944(7) 0.59019(13) 0.0170(12) Uani d 1.0 . .
C C115 0.2562(5) 0.8200(8) 0.55867(13) 0.0192(12) Uani d 1.0 . .
C C116 0.2827(6) 0.9166(8) 0.52556(14) 0.0265(14) Uani d 1.0 . .
C C117 0.4299(6) 0.9452(10) 0.52335(14) 0.0340(16) Uani d 1.0 . .
H H11D 0.4616 1.0448 0.5387 0.051 Uiso calc 1.0 . .
H H11E 0.4454 0.9805 0.5006 0.051 Uiso calc 1.0 . .
H H11F 0.4763 0.8285 0.5294 0.051 Uiso calc 1.0 . .
C C118 0.2144(7) 1.1076(9) 0.52238(16) 0.0396(18) Uani d 1.0 . .
H H11G 0.2497 1.1896 0.5405 0.059 Uiso calc 1.0 . .
H H11H 0.1205 1.0908 0.5237 0.059 Uiso calc 1.0 . .
H H11I 0.2295 1.1643 0.5009 0.059 Uiso calc 1.0 . .
C C119 0.2323(7) 0.7983(10) 0.49540(15) 0.0417(19) Uani d 1.0 . .
H H11J 0.274 0.6748 0.4969 0.063 Uiso calc 1.0 . .
H H11K 0.2532 0.8609 0.4749 0.063 Uiso calc 1.0 . .
H H11L 0.1376 0.7835 0.4951 0.063 Uiso calc 1.0 . .
C C120 0.1870(5) 0.6522(8) 0.55951(14) 0.0219(13) Uani d 1.0 . .
H H12B 0.1554 0.598 0.5388 0.026 Uiso calc 1.0 . .
C C121 0.1610(5) 0.5587(8) 0.58838(14) 0.0210(12) Uani d 1.0 . .
C C122 0.0827(6) 0.3803(8) 0.58648(15) 0.0275(15) Uani d 1.0 . .
H H12C 0.0106 0.3911 0.6007 0.041 Uiso calc 1.0 . .
H H12D 0.139 0.2753 0.5941 0.041 Uiso calc 1.0 . .
H H12E 0.0476 0.3583 0.5634 0.041 Uiso calc 1.0 . .
C C123 0.2093(5) 0.6331(7) 0.61928(14) 0.0161(12) Uani d 1.0 . .
C C124 0.1825(5) 0.5346(8) 0.65082(13) 0.0234(13) Uani d 1.0 . .
H H12F 0.2362 0.5899 0.6696 0.035 Uiso calc 1.0 . .
H H12G 0.2038 0.4015 0.649 0.035 Uiso calc 1.0 . .
H H12H 0.0901 0.5482 0.6544 0.035 Uiso calc 1.0 . .
C C125 0.6836(6) 0.9795(8) 0.60020(15) 0.0264(14) Uani d 1.0 . .
H H12I 0.6573 1.04 0.6206 0.032 Uiso calc 1.0 . .
H H12J 0.6096 0.9851 0.5828 0.032 Uiso calc 1.0 . .
C C126 0.8018(6) 1.0726(9) 0.58865(15) 0.0305(14) Uani d 1.0 . .
H H12K 0.8628 1.1126 0.6077 0.037 Uiso calc 1.0 . .
H H12L 0.7776 1.1825 0.5745 0.037 Uiso calc 1.0 . .
C C127 0.8605(7) 0.9180(9) 0.56885(17) 0.0390(18) Uani d 1.0 . .
H H12M 0.8155 0.9086 0.5462 0.047 Uiso calc 1.0 . .
H H12N 0.9547 0.9398 0.5672 0.047 Uiso calc 1.0 . .
C C128 0.8390(6) 0.7464(9) 0.58863(17) 0.0360(17) Uani d 1.0 . .
H H12O 0.8229 0.637 0.5738 0.043 Uiso calc 1.0 . .
H H12P 0.9164 0.7201 0.6044 0.043 Uiso calc 1.0 . .
C C210 0.3203(5) 0.4727(7) 0.80815(13) 0.0154(11) Uani d 1.0 . .
C C211 0.4600(5) 0.4962(8) 0.80030(13) 0.0225(13) Uani d 1.0 . .
H H21A 0.5187 0.4596 0.8197 0.034 Uiso calc 1.0 . .
H H21B 0.4757 0.6275 0.7948 0.034 Uiso calc 1.0 . .
H H21C 0.4763 0.4169 0.7813 0.034 Uiso calc 1.0 . .
C C212 0.2898(5) 0.3722(7) 0.83678(13) 0.0150(12) Uani d 1.0 . .
C C213 0.3973(5) 0.2860(7) 0.85896(13) 0.0152(12) Uani d 1.0 . .
C C214 0.4484(5) 0.3793(7) 0.88810(13) 0.0154(12) Uani d 1.0 . .
C C215 0.5524(5) 0.3068(7) 0.90883(13) 0.0159(12) Uani d 1.0 . .
C C216 0.6054(5) 0.4046(8) 0.94181(13) 0.0194(13) Uani d 1.0 . .
C C217 0.4962(6) 0.4228(9) 0.96536(14) 0.0300(15) Uani d 1.0 . .
H H21D 0.4268 0.5034 0.9551 0.045 Uiso calc 1.0 . .
H H21E 0.5319 0.478 0.9865 0.045 Uiso calc 1.0 . .
H H21F 0.4605 0.2986 0.9695 0.045 Uiso calc 1.0 . .
C C218 0.7130(6) 0.2885(9) 0.96042(15) 0.0350(17) Uani d 1.0 . .
H H21G 0.679 0.1641 0.9652 0.052 Uiso calc 1.0 . .
H H21H 0.7427 0.351 0.9814 0.052 Uiso calc 1.0 . .
H H21I 0.7863 0.2759 0.9467 0.052 Uiso calc 1.0 . .
C C219 0.6617(6) 0.5977(8) 0.93538(15) 0.0297(15) Uani d 1.0 . .
H H21J 0.5917 0.6809 0.9262 0.044 Uiso calc 1.0 . .
H H21K 0.7278 0.5864 0.9194 0.044 Uiso calc 1.0 . .
H H21L 0.7019 0.6498 0.9563 0.044 Uiso calc 1.0 . .
C C220 0.6074(5) 0.1392(7) 0.89813(14) 0.0190(13) Uani d 1.0 . .
H H22B 0.6794 0.0877 0.9115 0.023 Uiso calc 1.0 . .
C C221 0.5627(5) 0.0441(8) 0.86906(13) 0.0172(12) Uani d 1.0 . .
C C222 0.6268(6) -0.1334(7) 0.85938(14) 0.0227(13) Uani d 1.0 . .
H H22C 0.6464 -0.1253 0.8361 0.034 Uiso calc 1.0 . .
H H22D 0.568 -0.2392 0.8621 0.034 Uiso calc 1.0 . .
H H22E 0.708 -0.1519 0.8737 0.034 Uiso calc 1.0 . .
C C223 0.4542(5) 0.1158(7) 0.84961(13) 0.0169(12) Uani d 1.0 . .
C C224 0.4013(5) 0.0151(7) 0.81800(13) 0.0218(13) Uani d 1.0 . .
H H22F 0.3165 0.0685 0.81 0.033 Uiso calc 1.0 . .
H H22G 0.3909 -0.1184 0.8227 0.033 Uiso calc 1.0 . .
H H22H 0.4624 0.0303 0.8009 0.033 Uiso calc 1.0 . .
O O13 0.1609(13) 0.2791(12) 0.9378(2) 0.011(2) Uiso d 0.50(3) A 1
C C225 0.0961(19) 0.463(2) 0.9323(4) 0.023(4) Uiso d 0.50(3) A 1
H H22A 0.147 0.5434 0.9182 0.028 Uiso calc 0.50(3) A 1
H H22I 0.0074 0.4464 0.921 0.028 Uiso calc 0.50(3) A 1
C C226 0.0890(18) 0.549(2) 0.9649(4) 0.020(4) Uiso d 0.50(3) A 1
H H22J 0.1623 0.6374 0.9698 0.024 Uiso calc 0.50(3) A 1
H H22K 0.006 0.6183 0.9656 0.024 Uiso calc 0.50(3) A 1
C C227 0.0964(18) 0.3992(17) 0.9888(3) 0.017(3) Uiso d 0.50(3) A 1
H H22L 0.0077 0.3643 0.9943 0.02 Uiso calc 0.50(3) A 1
H H22M 0.1476 0.4394 1.0095 0.02 Uiso calc 0.50(3) A 1
C C228 0.1629(17) 0.2306(15) 0.9735(3) 0.011(3) Uiso d 0.50(3) A 1
H H22N 0.2535 0.2149 0.9837 0.013 Uiso calc 0.50(3) A 1
H H22O 0.1137 0.1137 0.9766 0.013 Uiso calc 0.50(3) A 1
O O13' 0.1223(14) 0.2678(12) 0.9368(2) 0.012(2) Uiso d 0.50(3) A 2
C C25' 0.1329(16) 0.4767(18) 0.9327(3) 0.009(3) Uiso d 0.50(3) A 2
H H25D 0.2169 0.5098 0.924 0.011 Uiso calc 0.50(3) A 2
H H25E 0.0608 0.5239 0.9171 0.011 Uiso calc 0.50(3) A 2
C C26' 0.1253(17) 0.559(2) 0.9660(4) 0.017(3) Uiso d 0.50(3) A 2
H H26D 0.1945 0.6542 0.9706 0.021 Uiso calc 0.50(3) A 2
H H26E 0.0395 0.6196 0.9674 0.021 Uiso calc 0.50(3) A 2
C C27' 0.1427(19) 0.4070(18) 0.9899(3) 0.024(4) Uiso d 0.50(3) A 2
H H27B 0.0847 0.4251 1.0079 0.029 Uiso calc 0.50(3) A 2
H H27C 0.2341 0.404 0.9999 0.029 Uiso calc 0.50(3) A 2
C C28' 0.110(2) 0.2295(16) 0.9720(3) 0.021(3) Uiso d 0.50(3) A 2
H H28A 0.1714 0.1291 0.9802 0.025 Uiso calc 0.50(3) A 2
H H28B 0.0203 0.1897 0.9755 0.025 Uiso calc 0.50(3) A 2

loop_
_atom_site_aniso_label
_atom_site_aniso_U_11
_atom_site_aniso_U_22
_atom_site_aniso_U_33
_atom_site_aniso_U_12
_atom_site_aniso_U_13
_atom_site_aniso_U_23
Ti1 0.0174(5) 0.0126(4) 0.0144(5) 0.0020(4) 0.0022(4) 0.0006(4)
Ti2 0.0205(6) 0.0159(5) 0.0242(6) -0.0012(5) 0.0056(4) -0.0011(5)
Cl11 0.0196(7) 0.0328(8) 0.0262(8) 0.0006(7) 0.0063(6) 0.0057(7)
Cl12 0.0287(8) 0.0172(7) 0.0221(8) 0.0018(6) 0.0026(6) -0.0055(6)
Cl13 0.0232(8) 0.0240(7) 0.0238(8) 0.0021(6) -0.0016(6) 0.0012(7)
Cl21 0.0380(9) 0.0324(9) 0.0250(8) 0.0008(7) 0.0044(7) -0.0047(7)
Cl22 0.0267(9) 0.0213(7) 0.0335(9) -0.0064(7) 0.0054(7) 0.0046(7)
Cl23 0.0224(8) 0.0300(8) 0.0437(9) 0.0024(7) 0.0041(7) 0.0068(8)
O11 0.014(2) 0.0145(19) 0.012(2) 0.0001(15) 0.0020(16) 0.0013(15)
O12 0.024(2) 0.019(2) 0.022(2) 0.0096(19) -0.0064(17) -0.0041(19)
O21 0.017(2) 0.018(2) 0.021(2) 0.0008(16) 0.0048(17) 0.0007(17)
O22 0.030(2) 0.0184(19) 0.018(2) -0.007(2) 0.0026(18) -0.001(2)
O23 0.024(2) 0.018(2) 0.034(3) 0.0026(17) 0.015(2) 0.0032(18)
C11 0.021(3) 0.017(3) 0.015(3) -0.001(2) 0.006(2) 0.000(2)
C12 0.024(3) 0.025(3) 0.012(3) -0.005(3) 0.002(2) 0.003(3)
C13 0.020(3) 0.047(4) 0.021(3) 0.003(3) -0.002(3) -0.003(3)
C14 0.019(3) 0.040(4) 0.036(4) -0.003(3) 0.008(3) 0.000(3)
C15 0.034(4) 0.116(8) 0.031(4) -0.009(5) -0.005(3) -0.037(5)
C16 0.029(4) 0.075(5) 0.027(4) 0.009(4) 0.001(3) 0.022(4)
C17 0.025(3) 0.024(3) 0.016(3) -0.006(3) 0.002(2) -0.001(3)
C18 0.028(3) 0.013(2) 0.019(3) 0.002(3) 0.010(2) 0.003(3)
C19 0.032(4) 0.031(4) 0.027(4) 0.009(3) 0.004(3) -0.002(3)
C21 0.022(3) 0.007(2) 0.011(3) 0.005(2) 0.004(2) 0.000(2)
C22 0.014(3) 0.015(3) 0.013(3) -0.001(2) 0.001(2) -0.001(2)
C23 0.014(3) 0.034(3) 0.022(3) 0.001(3) -0.007(3) 0.009(3)
C24 0.022(3) 0.035(4) 0.032(4) 0.009(3) 0.004(3) 0.004(3)
C25 0.026(4) 0.037(4) 0.033(4) -0.015(3) 0.002(3) -0.002(3)
C26 0.014(3) 0.060(5) 0.041(4) 0.004(3) 0.000(3) 0.017(4)
C27 0.025(3) 0.018(3) 0.014(3) 0.003(2) -0.002(2) 0.001(2)
C28 0.021(3) 0.015(3) 0.015(3) 0.000(2) -0.001(2) 0.003(2)
C29 0.031(4) 0.029(3) 0.023(3) -0.006(3) 0.003(3) 0.005(3)
C110 0.019(3) 0.013(3) 0.021(3) -0.001(2) 0.007(2) 0.003(2)
C111 0.024(3) 0.024(3) 0.027(3) 0.000(3) 0.005(3) -0.002(3)
C112 0.019(3) 0.014(3) 0.017(3) -0.004(2) 0.006(2) 0.001(2)
C113 0.009(3) 0.018(3) 0.017(3) 0.003(2) 0.000(2) -0.001(2)
C114 0.017(3) 0.016(3) 0.018(3) -0.002(2) 0.000(2) -0.002(2)
C115 0.020(3) 0.020(3) 0.018(3) 0.001(3) 0.002(2) 0.000(2)
C116 0.036(4) 0.031(3) 0.013(3) 0.003(3) 0.002(3) -0.004(3)
C117 0.042(4) 0.044(4) 0.017(3) -0.001(3) 0.009(3) 0.005(3)
C118 0.053(5) 0.039(4) 0.027(4) 0.010(3) 0.002(3) 0.014(3)
C119 0.057(5) 0.049(5) 0.019(4) -0.010(4) 0.001(3) -0.001(3)
C120 0.020(3) 0.026(3) 0.019(3) 0.004(3) -0.002(3) -0.005(3)
C121 0.017(3) 0.017(3) 0.029(3) 0.001(3) 0.001(2) -0.002(3)
C122 0.028(4) 0.028(3) 0.026(4) -0.004(3) 0.006(3) -0.009(3)
C123 0.015(3) 0.014(3) 0.021(3) 0.002(2) 0.006(2) -0.002(2)
C124 0.020(3) 0.024(3) 0.027(3) -0.003(2) 0.000(3) 0.006(3)
C125 0.034(4) 0.017(3) 0.029(3) 0.005(3) 0.007(3) 0.002(3)
C126 0.035(4) 0.021(3) 0.037(4) -0.004(3) 0.009(3) 0.006(3)
C127 0.041(4) 0.035(4) 0.044(4) 0.001(3) 0.023(4) 0.006(3)
C128 0.034(4) 0.032(4) 0.045(4) 0.001(3) 0.024(3) 0.001(3)
C210 0.016(3) 0.012(2) 0.019(3) -0.004(2) 0.004(2) -0.002(2)
C211 0.025(3) 0.027(3) 0.016(3) -0.004(3) 0.008(2) 0.000(3)
C212 0.019(3) 0.010(2) 0.015(3) 0.001(2) 0.003(2) -0.001(2)
C213 0.014(3) 0.017(3) 0.015(3) 0.000(2) 0.003(2) -0.001(2)
C214 0.015(3) 0.011(2) 0.021(3) 0.005(2) 0.005(2) -0.001(2)
C215 0.011(3) 0.018(3) 0.019(3) -0.002(2) 0.002(2) 0.000(2)
C216 0.017(3) 0.025(3) 0.015(3) -0.003(2) -0.003(2) -0.003(2)
C217 0.031(4) 0.039(4) 0.019(3) 0.000(3) -0.001(3) -0.006(3)
C218 0.038(4) 0.038(4) 0.026(4) 0.015(3) -0.014(3) -0.008(3)
C219 0.033(4) 0.029(4) 0.026(4) -0.012(3) -0.003(3) -0.007(3)
C220 0.012(3) 0.022(3) 0.024(3) 0.001(2) 0.002(2) 0.005(3)
C221 0.017(3) 0.017(3) 0.018(3) 0.002(2) 0.005(2) 0.001(2)
C222 0.023(3) 0.016(3) 0.030(4) 0.004(2) 0.003(3) -0.001(3)
C223 0.020(3) 0.016(3) 0.016(3) 0.000(2) 0.005(2) -0.003(2)
C224 0.027(3) 0.021(3) 0.018(3) 0.004(2) 0.003(3) -0.006(2)

loop_
_atom_type_symbol
_atom_type_description
_atom_type_scat_dispersion_real
_atom_type_scat_dispersion_imag
_atom_type_scat_source
C C 0.0033 0.0016 'International Tables Vol C Tables 4.2.6.8 and 6.1.1.4'
H H 0.0000 0.0000 'International Tables Vol C Tables 4.2.6.8 and 6.1.1.4'
O O 0.0106 0.0060 'International Tables Vol C Tables 4.2.6.8 and 6.1.1.4'
Cl Cl 0.1484 0.1585 'International Tables Vol C Tables 4.2.6.8 and 6.1.1.4'
Ti Ti 0.2776 0.4457 'International Tables Vol C Tables 4.2.6.8 and 6.1.1.4'

loop_
_geom_angle_atom_site_label_1
_geom_angle_atom_site_label_2
_geom_angle_atom_site_label_3
_geom_angle
O11 Ti1 O13' 87.9(3)
O11 Ti1 O13 87.4(3)
O11 Ti1 Cl13 131.13(13)
O13' Ti1 Cl13 89.4(3)
O13 Ti1 Cl13 81.6(3)
O11 Ti1 Cl11 113.94(13)
O13' Ti1 Cl11 80.9(4)
O13 Ti1 Cl11 90.9(4)
Cl13 Ti1 Cl11 113.72(7)
O11 Ti1 Cl12 94.51(12)
O13' Ti1 Cl12 173.9(4)
O13 Ti1 Cl12 174.5(4)
Cl13 Ti1 Cl12 93.26(6)
Cl11 Ti1 Cl12 92.98(7)
O21 Ti2 O23 87.15(16)
O21 Ti2 Cl21 122.51(14)
O23 Ti2 Cl21 86.77(12)
O21 Ti2 Cl23 117.88(14)
O23 Ti2 Cl23 84.00(12)
Cl21 Ti2 Cl23 118.16(7)
O21 Ti2 Cl22 95.09(13)
O23 Ti2 Cl22 176.50(13)
Cl21 Ti2 Cl22 94.27(7)
Cl23 Ti2 Cl22 92.57(7)
C21 O11 Ti1 159.1(3)
C214 O12 H1 108.(4)
C11 O21 Ti2 163.3(3)
C114 O22 H2 114.(4)
C125 O23 C128 108.1(4)
C125 O23 Ti2 124.6(3)
C128 O23 Ti2 125.3(3)
O21 C11 C112 117.2(5)
O21 C11 C12 119.9(5)
C112 C11 C12 123.0(5)
C17 C12 C11 114.7(5)
C17 C12 C13 121.7(5)
C11 C12 C13 123.5(5)
C12 C13 C15 111.7(5)
C12 C13 C16 109.5(5)
C15 C13 C16 107.3(6)
C12 C13 C14 112.5(5)
C15 C13 C14 105.8(5)
C16 C13 C14 109.9(5)
C13 C14 H14A 109.5
C13 C14 H14B 109.5
H14A C14 H14B 109.5
C13 C14 H14C 109.5
H14A C14 H14C 109.5
H14B C14 H14C 109.5
C13 C15 H15A 109.5
C13 C15 H15B 109.5
H15A C15 H15B 109.5
C13 C15 H15C 109.5
H15A C15 H15C 109.5
H15B C15 H15C 109.5
C13 C16 H16A 109.5
C13 C16 H16B 109.5
H16A C16 H16B 109.5
C13 C16 H16C 109.5
H16A C16 H16C 109.5
H16B C16 H16C 109.5
C12 C17 C18 125.1(5)
C12 C17 H17A 117.5
C18 C17 H17A 117.5
C17 C18 C110 118.2(5)
C17 C18 C19 120.0(5)
C110 C18 C19 121.7(5)
C18 C19 H19A 109.5
C18 C19 H19B 109.5
H19A C19 H19B 109.5
C18 C19 H19C 109.5
H19A C19 H19C 109.5
H19B C19 H19C 109.5
O11 C21 C212 116.6(4)
O11 C21 C22 120.1(5)
C212 C21 C22 123.3(5)
C27 C22 C21 114.9(5)
C27 C22 C23 121.0(5)
C21 C22 C23 124.1(5)
C26 C23 C25 108.0(5)
C26 C23 C22 110.9(5)
C25 C23 C22 109.3(5)
C26 C23 C24 107.0(5)
C25 C23 C24 109.9(5)
C22 C23 C24 111.7(5)
C23 C24 H24A 109.5
C23 C24 H24B 109.5
H24A C24 H24B 109.5
C23 C24 H24C 109.5
H24A C24 H24C 109.5
H24B C24 H24C 109.5
C23 C25 H25A 109.5
C23 C25 H25B 109.5
H25A C25 H25B 109.5
C23 C25 H25C 109.5
H25A C25 H25C 109.5
H25B C25 H25C 109.5
C23 C26 H26A 109.5
C23 C26 H26B 109.5
H26A C26 H26B 109.5
C23 C26 H26C 109.5
H26A C26 H26C 109.5
H26B C26 H26C 109.5
C22 C27 C28 124.5(5)
C22 C27 H27A 117.8
C28 C27 H27A 117.8
C27 C28 C210 119.0(5)
C27 C28 C29 119.9(5)
C210 C28 C29 121.2(5)
C28 C29 H29A 109.5
C28 C29 H29B 109.5
H29A C29 H29B 109.5
C28 C29 H29C 109.5
H29A C29 H29C 109.5
H29B C29 H29C 109.5
C112 C110 C18 119.1(5)
C112 C110 C111 121.0(5)
C18 C110 C111 119.8(5)
C110 C111 H11A 109.5
C110 C111 H11B 109.5
H11A C111 H11B 109.5
C110 C111 H11C 109.5
H11A C111 H11C 109.5
H11B C111 H11C 109.5
C11 C112 C110 119.9(5)
C11 C112 C113 120.5(5)
C110 C112 C113 119.5(5)
C114 C113 C123 120.3(5)
C114 C113 C112 119.8(5)
C123 C113 C112 119.7(5)
O22 C114 C113 120.4(5)
O22 C114 C115 117.5(5)
C113 C114 C115 122.1(5)
C120 C115 C114 115.1(5)
C120 C115 C116 122.2(5)
C114 C115 C116 122.7(5)
C119 C116 C118 107.7(5)
C119 C116 C117 106.9(5)
C118 C116 C117 108.8(5)
C119 C116 C115 111.4(5)
C118 C116 C115 110.7(5)
C117 C116 C115 111.1(5)
C116 C117 H11D 109.5
C116 C117 H11E 109.5
H11D C117 H11E 109.5
C116 C117 H11F 109.5
H11D C117 H11F 109.5
H11E C117 H11F 109.5
C116 C118 H11G 109.5
C116 C118 H11H 109.5
H11G C118 H11H 109.5
C116 C118 H11I 109.5
H11G C118 H11I 109.5
H11H C118 H11I 109.5
C116 C119 H11J 109.5
C116 C119 H11K 109.5
H11J C119 H11K 109.5
C116 C119 H11L 109.5
H11J C119 H11L 109.5
H11K C119 H11L 109.5
C121 C120 C115 124.8(5)
C121 C120 H12B 117.6
C115 C120 H12B 117.6
C120 C121 C123 118.8(5)
C120 C121 C122 120.4(5)
C123 C121 C122 120.7(5)
C121 C122 H12C 109.5
C121 C122 H12D 109.5
H12C C122 H12D 109.5
C121 C122 H12E 109.5
H12C C122 H12E 109.5
H12D C122 H12E 109.5
C121 C123 C113 118.8(5)
C121 C123 C124 119.8(5)
C113 C123 C124 121.4(5)
C123 C124 H12F 109.5
C123 C124 H12G 109.5
H12F C124 H12G 109.5
C123 C124 H12H 109.5
H12F C124 H12H 109.5
H12G C124 H12H 109.5
O23 C125 C126 104.6(5)
O23 C125 H12I 110.8
C126 C125 H12I 110.8
O23 C125 H12J 110.8
C126 C125 H12J 110.8
H12I C125 H12J 108.9
C125 C126 C127 102.3(5)
C125 C126 H12K 111.3
C127 C126 H12K 111.3
C125 C126 H12L 111.3
C127 C126 H12L 111.3
H12K C126 H12L 109.2
C128 C127 C126 103.3(5)
C128 C127 H12M 111.1
C126 C127 H12M 111.1
C128 C127 H12N 111.1
C126 C127 H12N 111.1
H12M C127 H12N 109.1
O23 C128 C127 106.3(5)
O23 C128 H12O 110.5
C127 C128 H12O 110.5
O23 C128 H12P 110.5
C127 C128 H12P 110.5
H12O C128 H12P 108.7
C28 C210 C212 119.1(5)
C28 C210 C211 120.1(5)
C212 C210 C211 120.8(5)
C210 C211 H21A 109.5
C210 C211 H21B 109.5
H21A C211 H21B 109.5
C210 C211 H21C 109.5
H21A C211 H21C 109.5
H21B C211 H21C 109.5
C21 C212 C210 119.3(5)
C21 C212 C213 121.2(5)
C210 C212 C213 119.3(5)
C214 C213 C223 119.7(5)
C214 C213 C212 120.4(5)
C223 C213 C212 119.8(5)
O12 C214 C215 118.4(5)
O12 C214 C213 119.5(5)
C215 C214 C213 122.1(5)
C214 C215 C220 116.0(5)
C214 C215 C216 122.4(5)
C220 C215 C216 121.6(5)
C218 C216 C219 107.7(5)
C218 C216 C217 106.2(5)
C219 C216 C217 109.7(5)
C218 C216 C215 111.1(5)
C219 C216 C215 111.7(5)
C217 C216 C215 110.2(4)
C216 C217 H21D 109.5
C216 C217 H21E 109.5
H21D C217 H21E 109.5
C216 C217 H21F 109.5
H21D C217 H21F 109.5
H21E C217 H21F 109.5
C216 C218 H21G 109.5
C216 C218 H21H 109.5
H21G C218 H21H 109.5
C216 C218 H21I 109.5
H21G C218 H21I 109.5
H21H C218 H21I 109.5
C216 C219 H21J 109.5
C216 C219 H21K 109.5
H21J C219 H21K 109.5
C216 C219 H21L 109.5
H21J C219 H21L 109.5
H21K C219 H21L 109.5
C221 C220 C215 124.0(5)
C221 C220 H22B 118.0
C215 C220 H22B 118.0
C220 C221 C223 118.5(5)
C220 C221 C222 120.7(5)
C223 C221 C222 120.7(5)
C221 C222 H22C 109.5
C221 C222 H22D 109.5
H22C C222 H22D 109.5
C221 C222 H22E 109.5
H22C C222 H22E 109.5
H22D C222 H22E 109.5
C221 C223 C213 119.5(5)
C221 C223 C224 120.2(5)
C213 C223 C224 120.3(5)
C223 C224 H22F 109.5
C223 C224 H22G 109.5
H22F C224 H22G 109.5
C223 C224 H22H 109.5
H22F C224 H22H 109.5
H22G C224 H22H 109.5
C228 O13 C225 108.7(9)
C228 O13 Ti1 120.5(6)
C225 O13 Ti1 122.6(9)
C226 C225 O13 107.2(11)
C226 C225 H22A 110.3
O13 C225 H22A 110.3
C226 C225 H22I 110.3
O13 C225 H22I 110.3
H22A C225 H22I 108.5
C227 C226 C225 106.7(13)
C227 C226 H22J 110.4
C225 C226 H22J 110.4
C227 C226 H22K 110.4
C225 C226 H22K 110.4
H22J C226 H22K 108.6
C226 C227 C228 108.2(11)
C226 C227 H22L 110.1
C228 C227 H22L 110.1
C226 C227 H22M 110.1
C228 C227 H22M 110.1
H22L C227 H22M 108.4
O13 C228 C227 103.8(9)
O13 C228 H22N 111.0
C227 C228 H22N 111.0
O13 C228 H22O 111.0
C227 C228 H22O 111.0
H22N C228 H22O 109.0
C28' O13' C25' 107.6(9)
C28' O13' Ti1 125.0(7)
C25' O13' Ti1 126.7(7)
C26' C25' O13' 106.6(10)
C26' C25' H25D 110.4
O13' C25' H25D 110.4
C26' C25' H25E 110.4
O13' C25' H25E 110.4
H25D C25' H25E 108.6
C27' C26' C25' 107.1(12)
C27' C26' H26D 110.3
C25' C26' H26D 110.3
C27' C26' H26E 110.3
C25' C26' H26E 110.3
H26D C26' H26E 108.6
C26' C27' C28' 107.9(11)
C26' C27' H27B 110.1
C28' C27' H27B 110.1
C26' C27' H27C 110.1
C28' C27' H27C 110.1
H27B C27' H27C 108.4
O13' C28' C27' 106.1(10)
O13' C28' H28A 110.5
C27' C28' H28A 110.5
O13' C28' H28B 110.5
C27' C28' H28B 110.5
H28A C28' H28B 108.7

loop_
_geom_bond_atom_site_label_1
_geom_bond_atom_site_label_2
_geom_bond_distance
Ti1 O11 1.767(4)
Ti1 O13' 2.112(9)
Ti1 O13 2.157(9)
Ti1 Cl13 2.2451(18)
Ti1 Cl11 2.2587(18)
Ti1 Cl12 2.2728(17)
Ti2 O21 1.756(4)
Ti2 O23 2.125(4)
Ti2 Cl21 2.2381(19)
Ti2 Cl23 2.2645(19)
Ti2 Cl22 2.2685(18)
O11 C21 1.382(6)
O12 C214 1.383(6)
O12 H1 0.85(3)
O21 C11 1.382(6)
O22 C114 1.379(6)
O22 H2 0.84(3)
O23 C125 1.471(7)
O23 C128 1.473(7)
C11 C112 1.403(7)
C11 C12 1.413(7)
C12 C17 1.394(7)
C12 C13 1.532(8)
C13 C15 1.535(9)
C13 C16 1.544(9)
C13 C14 1.553(8)
C14 H14A 0.98
C14 H14B 0.98
C14 H14C 0.98
C15 H15A 0.98
C15 H15B 0.98
C15 H15C 0.98
C16 H16A 0.98
C16 H16B 0.98
C16 H16C 0.98
C17 C18 1.400(7)
C17 H17A 0.95
C18 C110 1.415(7)
C18 C19 1.496(7)
C19 H19A 0.98
C19 H19B 0.98
C19 H19C 0.98
C21 C212 1.398(7)
C21 C22 1.411(7)
C22 C27 1.396(7)
C22 C23 1.538(8)
C23 C26 1.526(8)
C23 C25 1.536(8)
C23 C24 1.547(8)
C24 H24A 0.98
C24 H24B 0.98
C24 H24C 0.98
C25 H25A 0.98
C25 H25B 0.98
C25 H25C 0.98
C26 H26A 0.98
C26 H26B 0.98
C26 H26C 0.98
C27 C28 1.398(7)
C27 H27A 0.95
C28 C210 1.402(7)
C28 C29 1.512(7)
C29 H29A 0.98
C29 H29B 0.98
C29 H29C 0.98
C110 C112 1.406(7)
C110 C111 1.511(7)
C111 H11A 0.98
C111 H11B 0.98
C111 H11C 0.98
C112 C113 1.506(7)
C113 C114 1.400(7)
C113 C123 1.409(7)
C114 C115 1.415(7)
C115 C120 1.396(8)
C115 C116 1.549(8)
C116 C119 1.533(8)
C116 C118 1.534(8)
C116 C117 1.538(8)
C117 H11D 0.98
C117 H11E 0.98
C117 H11F 0.98
C118 H11G 0.98
C118 H11H 0.98
C118 H11I 0.98
C119 H11J 0.98
C119 H11K 0.98
C119 H11L 0.98
C120 C121 1.389(8)
C120 H12B 0.95
C121 C123 1.404(7)
C121 C122 1.506(8)
C122 H12C 0.98
C122 H12D 0.98
C122 H12E 0.98
C123 C124 1.501(7)
C124 H12F 0.98
C124 H12G 0.98
C124 H12H 0.98
C125 C126 1.497(8)
C125 H12I 0.99
C125 H12J 0.99
C126 C127 1.520(8)
C126 H12K 0.99
C126 H12L 0.99
C127 C128 1.489(8)
C127 H12M 0.99
C127 H12N 0.99
C128 H12O 0.99
C128 H12P 0.99
C210 C212 1.418(7)
C210 C211 1.509(7)
C211 H21A 0.98
C211 H21B 0.98
C211 H21C 0.98
C212 C213 1.492(7)
C213 C214 1.411(7)
C213 C223 1.415(7)
C214 C215 1.396(7)
C215 C220 1.408(7)
C215 C216 1.557(7)
C216 C218 1.525(8)
C216 C219 1.527(8)
C216 C217 1.540(8)
C217 H21D 0.98
C217 H21E 0.98
C217 H21F 0.98
C218 H21G 0.98
C218 H21H 0.98
C218 H21I 0.98
C219 H21J 0.98
C219 H21K 0.98
C219 H21L 0.98
C220 C221 1.397(7)
C220 H22B 0.95
C221 C223 1.402(7)
C221 C222 1.497(7)
C222 H22C 0.98
C222 H22D 0.98
C222 H22E 0.98
C223 C224 1.521(7)
C224 H22F 0.98
C224 H22G 0.98
C224 H22H 0.98
O13 C228 1.478(14)
O13 C225 1.481(18)
C225 C226 1.46(2)
C225 H22A 0.99
C225 H22I 0.99
C226 C227 1.436(19)
C226 H22J 0.99
C226 H22K 0.99
C227 C228 1.541(18)
C227 H22L 0.99
C227 H22M 0.99
C228 H22N 0.99
C228 H22O 0.99
O13' C28' 1.465(15)
O13' C25' 1.506(17)
C25' C26' 1.474(19)
C25' H25D 0.99
C25' H25E 0.99
C26' C27' 1.451(19)
C26' H26D 0.99
C26' H26E 0.99
C27' C28' 1.481(19)
C27' H27B 0.99
C27' H27C 0.99
C28' H28A 0.99
C28' H28B 0.99

loop_
_geom_hbond_atom_site_label_D
_geom_hbond_atom_site_label_H
_geom_hbond_atom_site_label_A
_geom_hbond_site_symmetry_A
_geom_hbond_distance_DH
_geom_hbond_distance_HA
_geom_hbond_distance_DA
_geom_hbond_angle_DHA
_geom_hbond_publ_flag
O12 H1 Cl12 1_565 0.85(3) 2.62(4) 3.333(4) 143.(5) y
O22 H2 Cl22 1_565 0.84(3) 2.59(4) 3.350(4) 153.(5) y
C125 H12J O22 . 0.99 2.63 3.324(7) 127.2 ?
C228 H22O Cl11 . 0.99 2.98 3.538(14) 116.6 ?
C25' H25D O12 . 0.99 2.25 3.231(16) 169.5 ?
C28' H28A Cl13 . 0.99 2.88 3.448(16) 117.4 ?

loop_
_geom_torsion_atom_site_label_1
_geom_torsion_atom_site_label_2
_geom_torsion_atom_site_label_3
_geom_torsion_atom_site_label_4
_geom_torsion
O13' Ti1 O11 C21 141.2(10)
O13 Ti1 O11 C21 130.3(10)
Cl13 Ti1 O11 C21 53.8(10)
Cl11 Ti1 O11 C21 -139.8(9)
Cl12 Ti1 O11 C21 -44.5(9)
O23 Ti2 O21 C11 166.2(13)
Cl21 Ti2 O21 C11 81.9(13)
Cl23 Ti2 O21 C11 -112.1(13)
Cl22 Ti2 O21 C11 -16.5(13)
Ti2 O21 C11 C112 -63.3(14)
Ti2 O21 C11 C12 116.5(12)
O21 C11 C12 C17 -178.2(5)
C112 C11 C12 C17 1.6(8)
O21 C11 C12 C13 -1.6(8)
C112 C11 C12 C13 178.2(5)
C17 C12 C13 C15 -8.9(9)
C11 C12 C13 C15 174.8(6)
C17 C12 C13 C16 109.8(6)
C11 C12 C13 C16 -66.5(7)
C17 C12 C13 C14 -127.7(6)
C11 C12 C13 C14 55.9(8)
C11 C12 C17 C18 -0.3(8)
C13 C12 C17 C18 -177.0(5)
C12 C17 C18 C110 -0.9(9)
C12 C17 C18 C19 177.7(5)
Ti1 O11 C21 C212 -43.0(12)
Ti1 O11 C21 C22 135.3(8)
O11 C21 C22 C27 -179.8(4)
C212 C21 C22 C27 -1.6(7)
O11 C21 C22 C23 -3.1(8)
C212 C21 C22 C23 175.1(5)
C27 C22 C23 C26 -5.7(7)
C21 C22 C23 C26 177.8(5)
C27 C22 C23 C25 113.2(6)
C21 C22 C23 C25 -63.3(7)
C27 C22 C23 C24 -124.9(5)
C21 C22 C23 C24 58.6(7)
C21 C22 C27 C28 1.1(7)
C23 C22 C27 C28 -175.6(5)
C22 C27 C28 C210 0.5(8)
C22 C27 C28 C29 179.8(5)
C17 C18 C110 C112 0.8(8)
C19 C18 C110 C112 -177.7(5)
C17 C18 C110 C111 176.3(5)
C19 C18 C110 C111 -2.2(8)
O21 C11 C112 C110 178.1(4)
C12 C11 C112 C110 -1.6(8)
O21 C11 C112 C113 1.9(7)
C12 C11 C112 C113 -177.8(5)
C18 C110 C112 C11 0.4(8)
C111 C110 C112 C11 -175.0(5)
C18 C110 C112 C113 176.6(5)
C111 C110 C112 C113 1.2(7)
C11 C112 C113 C114 -85.7(6)
C110 C112 C113 C114 98.1(6)
C11 C112 C113 C123 98.3(6)
C110 C112 C113 C123 -77.9(6)
C123 C113 C114 O22 177.3(5)
C112 C113 C114 O22 1.3(7)
C123 C113 C114 C115 -2.1(8)
C112 C113 C114 C115 -178.0(5)
O22 C114 C115 C120 -177.4(5)
C113 C114 C115 C120 2.0(8)
O22 C114 C115 C116 2.9(8)
C113 C114 C115 C116 -177.7(5)
C120 C115 C116 C119 -3.9(8)
C114 C115 C116 C119 175.9(5)
C120 C115 C116 C118 115.9(6)
C114 C115 C116 C118 -64.3(7)
C120 C115 C116 C117 -123.0(6)
C114 C115 C116 C117 56.7(7)
C114 C115 C120 C121 -0.2(8)
C116 C115 C120 C121 179.6(5)
C115 C120 C121 C123 -1.6(8)
C115 C120 C121 C122 178.6(5)
C120 C121 C123 C113 1.5(8)
C122 C121 C123 C113 -178.7(5)
C120 C121 C123 C124 -180.0(5)
C122 C121 C123 C124 -0.2(8)
C114 C113 C123 C121 0.2(8)
C112 C113 C123 C121 176.2(5)
C114 C113 C123 C124 -178.2(5)
C112 C113 C123 C124 -2.3(7)
C128 O23 C125 C126 -20.2(6)
Ti2 O23 C125 C126 174.8(3)
O23 C125 C126 C127 36.0(6)
C125 C126 C127 C128 -38.4(7)
C125 O23 C128 C127 -4.2(7)
Ti2 O23 C128 C127 160.6(4)
C126 C127 C128 O23 26.4(7)
C27 C28 C210 C212 -1.8(8)
C29 C28 C210 C212 178.9(5)
C27 C28 C210 C211 176.3(5)
C29 C28 C210 C211 -2.9(8)
O11 C21 C212 C210 178.6(4)
C22 C21 C212 C210 0.4(8)
O11 C21 C212 C213 3.2(7)
C22 C21 C212 C213 -175.1(5)
C28 C210 C212 C21 1.4(7)
C211 C210 C212 C21 -176.7(5)
C28 C210 C212 C213 176.9(5)
C211 C210 C212 C213 -1.2(7)
C21 C212 C213 C214 -87.0(6)
C210 C212 C213 C214 97.5(6)
C21 C212 C213 C223 97.2(6)
C210 C212 C213 C223 -78.3(6)
C223 C213 C214 O12 177.5(5)
C212 C213 C214 O12 1.6(7)
C223 C213 C214 C215 -1.6(8)
C212 C213 C214 C215 -177.5(5)
O12 C214 C215 C220 -176.3(5)
C213 C214 C215 C220 2.8(8)
O12 C214 C215 C216 3.6(8)
C213 C214 C215 C216 -177.3(5)
C214 C215 C216 C218 176.4(5)
C220 C215 C216 C218 -3.8(7)
C214 C215 C216 C219 -63.4(7)
C220 C215 C216 C219 116.5(6)
C214 C215 C216 C217 58.9(7)
C220 C215 C216 C217 -121.3(5)
C214 C215 C220 C221 -1.1(8)
C216 C215 C220 C221 179.0(5)
C215 C220 C221 C223 -1.8(8)
C215 C220 C221 C222 179.9(5)
C220 C221 C223 C213 3.0(8)
C222 C221 C223 C213 -178.6(5)
C220 C221 C223 C224 -179.2(5)
C222 C221 C223 C224 -0.9(8)
C214 C213 C223 C221 -1.4(8)
C212 C213 C223 C221 174.4(5)
C214 C213 C223 C224 -179.2(5)
C212 C213 C223 C224 -3.3(7)
C228 O13 C225 C226 14.4(16)
Ti1 O13 C225 C226 162.9(10)
O13 C225 C226 C227 -23.0(19)
C225 C226 C227 C228 22.7(19)
C225 O13 C228 C227 -0.7(13)
Ti1 O13 C228 C227 -149.9(14)
C226 C227 C228 O13 -13.6(16)
C28' O13' C25' C26' -0.7(14)
Ti1 O13' C25' C26' -171.3(10)
O13' C25' C26' C27' 13.6(18)
C25' C26' C27' C28' -21.(2)
C25' O13' C28' C27' -12.1(14)
Ti1 O13' C28' C27' 158.7(16)
C26' C27' C28' O13' 20.9(18)

_cod_database_fobs_code 2241994
